data_7028591
loop_
_publ_author_name
'Zheng, Zheng'
'Yu, Zhi-Peng'
'Yang, Ming-Di'
'Jin, Feng'
'Ye, Li-Na'
'Fang, Min'
'Zhou, Hong-Ping'
'Wu, Jie-Ying'
'Tian, Yu-Peng'

_publ_section_title
;
 Silver(I) supramolecular complexes generated from isophorone-based
 ligands: crystal structures and enhanced nonlinear optical properties
 through metal complexation.
;
_journal_issue 3
_journal_name_full 'Dalton transactions (Cambridge, England : 2003)'
_journal_page_first 1139
_journal_page_last 1150
_journal_paper_doi 10.1039/c3dt52364k
_journal_volume 43
_journal_year 2014
_chemical_formula_moiety 'C42 H38 Ag F6 N10 P'
_chemical_formula_sum 'C42 H38 Ag F6 N10 P'
_chemical_formula_weight 935.66
_chemical_name_systematic
;
?
;
_space_group_IT_number 15
_symmetry_cell_setting monoclinic
_symmetry_space_group_name_Hall '-C 2yc'
_symmetry_space_group_name_H-M 'C 1 2/c 1'
_atom_sites_solution_hydrogens geom
_atom_sites_solution_primary direct
_atom_sites_solution_secondary difmap
_audit_creation_method SHELXL-97
_cell_angle_alpha 90.000(5)
_cell_angle_beta 96.028(5)
_cell_angle_gamma 90.000(5)
_cell_formula_units_Z 4
_cell_length_a 26.768(5)
_cell_length_b 7.990(5)
_cell_length_c 19.600(5)
_cell_measurement_reflns_used 5393
_cell_measurement_temperature 298(2)
_cell_measurement_theta_max 25.92
_cell_measurement_theta_min 2.46
_cell_volume 4169(3)
_computing_cell_refinement 'Bruker SMART'
_computing_data_collection 'Bruker SMART'
_computing_data_reduction 'Bruker SAINT'
_computing_molecular_graphics 'Bruker SHELXTL'
_computing_publication_material 'Bruker SHELXTL'
_computing_structure_refinement 'SHELXL-97 (Sheldrick, 1997)'
_computing_structure_solution 'SHELXS-97 (Sheldrick, 1990)'
_diffrn_ambient_temperature 298(2)
_diffrn_measured_fraction_theta_full 0.997
_diffrn_measured_fraction_theta_max 0.997
_diffrn_measurement_device_type 'CCD area detector'
_diffrn_measurement_method 'phi and omega scans'
_diffrn_radiation_monochromator graphite
_diffrn_radiation_source 'fine-focus sealed tube'
_diffrn_radiation_type MoK\a
_diffrn_radiation_wavelength 0.71069
_diffrn_reflns_av_R_equivalents 0.0215
_diffrn_reflns_av_sigmaI/netI 0.0194
_diffrn_reflns_limit_h_max 31
_diffrn_reflns_limit_h_min -31
_diffrn_reflns_limit_k_max 9
_diffrn_reflns_limit_k_min -9
_diffrn_reflns_limit_l_max 23
_diffrn_reflns_limit_l_min -21
_diffrn_reflns_number 14264
_diffrn_reflns_theta_full 25.00
_diffrn_reflns_theta_max 25.00
_diffrn_reflns_theta_min 1.53
_exptl_absorpt_coefficient_mu 0.593
_exptl_absorpt_correction_T_max 0.8906
_exptl_absorpt_correction_T_min 0.8421
_exptl_absorpt_correction_type multi-scan
_exptl_absorpt_process_details sadabs
_exptl_crystal_colour yellow
_exptl_crystal_density_diffrn 1.491
_exptl_crystal_density_method 'not measured'
_exptl_crystal_description needle
_exptl_crystal_F_000 1904
_exptl_crystal_size_max 0.30
_exptl_crystal_size_mid 0.20
_exptl_crystal_size_min 0.20
_refine_diff_density_max 0.483
_refine_diff_density_min -0.339
_refine_diff_density_rms 0.048
_refine_ls_extinction_method none
_refine_ls_goodness_of_fit_ref 1.025
_refine_ls_hydrogen_treatment constr
_refine_ls_matrix_type full
_refine_ls_number_parameters 274
_refine_ls_number_reflns 3669
_refine_ls_number_restraints 0
_refine_ls_restrained_S_all 1.025
_refine_ls_R_factor_all 0.0462
_refine_ls_R_factor_gt 0.0351
_refine_ls_shift/su_max 0.001
_refine_ls_shift/su_mean 0.000
_refine_ls_structure_factor_coef Fsqd
_refine_ls_weighting_details 'calc w=1/[\s^2^(Fo^2^)+(0.0611P)^2^+2.6689P] where P=(Fo^2^+2Fc^2^)/3'
_refine_ls_weighting_scheme calc
_refine_ls_wR_factor_gt 0.0965
_refine_ls_wR_factor_ref 0.1055
_reflns_number_gt 2934
_reflns_number_total 3669
_reflns_threshold_expression >2sigma(I)
_cod_data_source_file c3dt52364k.txt
_cod_data_source_block 8
_cod_depositor_comments
;
The following automatic conversions were performed:

'_symmetry_cell_setting' value 'Monoclinic' changed to 'monoclinic'
according to
/usr/data/users/saulius/automatic-downloads/current/RSC/lib/dictionaries/cif_core.dic
dictionary named 'cif_core.dic' version 2.4.2 from 2011-04-26.

Automatic conversion script
Id: cif_fix_values 2281 2013-09-26 08:29:07Z andrius 
;
_cod_original_sg_symbol_H-M 'C2/c '
_cod_database_code 7028591

loop_
_symmetry_equiv_pos_as_xyz
'x, y, z'
'-x, y, -z+1/2'
'x+1/2, y+1/2, z'
'-x+1/2, y+1/2, -z+1/2'
'-x, -y, -z'
'x, -y, z-1/2'
'-x+1/2, -y+1/2, -z'
'x+1/2, -y+1/2, z-1/2'

loop_
_atom_site_label
_atom_site_type_symbol
_atom_site_fract_x
_atom_site_fract_y
_atom_site_fract_z
_atom_site_U_iso_or_equiv
_atom_site_adp_type
_atom_site_occupancy
_atom_site_symmetry_multiplicity
_atom_site_calc_flag
_atom_site_refinement_flags
Ag1 Ag 1.0000 1.29597(4) 0.7500 0.07562(17) Uani 1 2 d S
P1 P 1.0000 0.77579(13) 0.7500 0.0566(3) Uani 1 2 d S
N3 N 0.94974(8) 1.1823(2) 0.54420(11) 0.0469(5) Uani 1 1 d .
C2 C 0.81419(9) 0.7124(3) 0.01918(14) 0.0514(6) Uani 1 1 d .
C17 C 0.93249(9) 1.0722(3) 0.48878(12) 0.0445(5) Uani 1 1 d .
N5 N 0.97666(9) 1.2854(3) 0.64365(11) 0.0592(6) Uani 1 1 d .
C4 C 0.82407(9) 0.6404(3) 0.08222(13) 0.0482(6) Uani 1 1 d .
C16 C 0.91406(9) 1.1402(3) 0.42661(12) 0.0499(6) Uani 1 1 d .
H16 H 0.9137 1.2556 0.4202 0.060 Uiso 1 1 calc R
C12 C 0.86539(10) 0.7901(3) 0.26144(13) 0.0517(6) Uani 1 1 d .
H12 H 0.8679 0.9030 0.2507 0.062 Uiso 1 1 calc R
C19 C 0.91496(10) 0.7982(3) 0.44559(14) 0.0526(6) Uani 1 1 d .
H19 H 0.9152 0.6830 0.4525 0.063 Uiso 1 1 calc R
C13 C 0.87845(10) 0.7470(3) 0.32596(14) 0.0519(6) Uani 1 1 d .
H13 H 0.8761 0.6342 0.3369 0.062 Uiso 1 1 calc R
C10 C 0.84741(9) 0.6786(3) 0.20545(13) 0.0473(6) Uani 1 1 d .
C11 C 0.83695(10) 0.7427(3) 0.14199(14) 0.0504(6) Uani 1 1 d .
H11 H 0.8381 0.8582 0.1365 0.060 Uiso 1 1 calc R
C9 C 0.84166(10) 0.4951(3) 0.21913(14) 0.0553(6) Uani 1 1 d .
H9A H 0.8274 0.4815 0.2623 0.066 Uiso 1 1 calc R
H9B H 0.8747 0.4436 0.2241 0.066 Uiso 1 1 calc R
N4 N 0.95470(10) 1.3496(3) 0.53387(12) 0.0683(7) Uani 1 1 d .
F2 F 0.98184(15) 0.7762(3) 0.67136(14) 0.1484(13) Uani 1 1 d .
C18 C 0.93314(9) 0.9018(3) 0.49888(13) 0.0531(6) Uani 1 1 d .
H18 H 0.9457 0.8570 0.5410 0.064 Uiso 1 1 calc R
C3 C 0.81160(9) 0.8910(4) 0.01060(13) 0.0527(6) Uani 1 1 d .
C6 C 0.80841(10) 0.4034(3) 0.16269(14) 0.0556(6) Uani 1 1 d .
C15 C 0.89607(10) 1.0347(3) 0.37398(12) 0.0519(6) Uani 1 1 d .
H15 H 0.8834 1.0802 0.3320 0.062 Uiso 1 1 calc R
F3 F 1.03832(10) 0.9183(3) 0.73983(16) 0.1306(10) Uani 1 1 d .
C14 C 0.89643(9) 0.8614(3) 0.38217(12) 0.0469(6) Uani 1 1 d .
C5 C 0.82422(11) 0.4537(3) 0.09225(14) 0.0569(7) Uani 1 1 d .
H5A H 0.8577 0.4109 0.0880 0.068 Uiso 1 1 calc R
H5B H 0.8014 0.4028 0.0564 0.068 Uiso 1 1 calc R
N1 N 0.80239(12) 0.5462(4) -0.09385(15) 0.0913(9) Uani 1 1 d .
N2 N 0.80810(10) 1.0320(4) 0.00463(14) 0.0719(7) Uani 1 1 d .
C21 C 0.97077(12) 1.4052(4) 0.59491(15) 0.0686(8) Uani 1 1 d .
H21 H 0.9776 1.5176 0.6040 0.082 Uiso 1 1 calc R
F1 F 0.96178(8) 0.6360(3) 0.76417(17) 0.1277(10) Uani 1 1 d .
C20 C 0.96310(11) 1.1486(4) 0.60926(13) 0.0572(7) Uani 1 1 d .
H20 H 0.9630 1.0421 0.6284 0.069 Uiso 1 1 calc R
C1 C 0.80684(10) 0.6162(4) -0.04344(14) 0.0613(7) Uani 1 1 d .
C7 C 0.75317(11) 0.4474(4) 0.16686(17) 0.0739(9) Uani 1 1 d .
H7A H 0.7326 0.3895 0.1313 0.111 Uiso 1 1 calc R
H7B H 0.7486 0.5659 0.1611 0.111 Uiso 1 1 calc R
H7C H 0.7437 0.4144 0.2108 0.111 Uiso 1 1 calc R
C8 C 0.81606(16) 0.2144(4) 0.17249(19) 0.0840(10) Uani 1 1 d .
H8A H 0.8506 0.1869 0.1689 0.126 Uiso 1 1 calc R
H8B H 0.7950 0.1555 0.1377 0.126 Uiso 1 1 calc R
H8C H 0.8073 0.1825 0.2169 0.126 Uiso 1 1 calc R

loop_
_atom_site_aniso_label
_atom_site_aniso_U_11
_atom_site_aniso_U_22
_atom_site_aniso_U_33
_atom_site_aniso_U_23
_atom_site_aniso_U_13
_atom_site_aniso_U_12
Ag1 0.1238(3) 0.0575(2) 0.0396(2) 0.000 -0.01968(17) 0.000
P1 0.0659(6) 0.0430(5) 0.0611(6) 0.000 0.0071(5) 0.000
N3 0.0553(12) 0.0428(12) 0.0409(11) -0.0025(9) -0.0030(9) 0.0016(9)
C2 0.0488(14) 0.0614(17) 0.0439(14) -0.0099(12) 0.0045(11) -0.0070(12)
C17 0.0487(13) 0.0462(14) 0.0373(12) -0.0053(10) -0.0019(10) -0.0016(10)
N5 0.0787(15) 0.0545(14) 0.0411(12) -0.0054(10) -0.0093(11) 0.0026(12)
C4 0.0489(13) 0.0512(14) 0.0442(14) -0.0068(12) 0.0029(11) -0.0049(11)
C16 0.0647(15) 0.0439(14) 0.0405(13) 0.0010(11) 0.0025(11) -0.0007(12)
C12 0.0640(15) 0.0452(14) 0.0442(14) -0.0051(11) -0.0034(12) -0.0058(12)
C19 0.0659(16) 0.0392(14) 0.0507(15) 0.0010(11) -0.0030(12) 0.0002(12)
C13 0.0594(15) 0.0482(14) 0.0461(15) -0.0052(11) -0.0036(12) -0.0048(11)
C10 0.0498(13) 0.0461(14) 0.0446(14) -0.0071(11) -0.0026(11) -0.0011(11)
C11 0.0602(15) 0.0423(14) 0.0475(15) -0.0059(11) 0.0008(12) -0.0034(11)
C9 0.0657(16) 0.0454(14) 0.0517(15) -0.0007(12) -0.0080(12) -0.0005(12)
N4 0.1033(18) 0.0477(13) 0.0479(13) 0.0014(11) -0.0205(12) -0.0034(13)
F2 0.265(4) 0.0891(17) 0.0777(16) -0.0114(13) -0.044(2) 0.021(2)
C18 0.0635(15) 0.0520(15) 0.0403(13) 0.0026(12) -0.0103(11) 0.0026(12)
C3 0.0512(15) 0.066(2) 0.0412(14) -0.0007(13) 0.0041(11) -0.0052(13)
C6 0.0684(16) 0.0461(14) 0.0502(15) -0.0016(12) -0.0037(12) -0.0095(13)
C15 0.0658(16) 0.0546(16) 0.0333(12) 0.0008(11) -0.0039(11) -0.0024(13)
F3 0.144(2) 0.0857(16) 0.171(3) -0.0112(16) 0.0608(19) -0.0459(15)
C14 0.0486(13) 0.0501(14) 0.0412(13) -0.0070(11) 0.0007(10) -0.0029(11)
C5 0.0701(17) 0.0482(15) 0.0512(15) -0.0122(12) 0.0001(13) -0.0024(13)
N1 0.112(2) 0.107(2) 0.0555(17) -0.0282(16) 0.0119(15) -0.0151(18)
N2 0.0832(18) 0.0686(19) 0.0641(16) 0.0066(14) 0.0086(13) -0.0035(14)
C21 0.100(2) 0.0471(16) 0.0523(17) -0.0014(13) -0.0198(15) 0.0004(15)
F1 0.0910(14) 0.0864(16) 0.207(3) 0.0242(18) 0.0232(16) -0.0256(13)
C20 0.0812(18) 0.0467(15) 0.0408(14) -0.0029(12) -0.0069(12) -0.0004(13)
C1 0.0638(17) 0.076(2) 0.0449(16) -0.0060(15) 0.0089(13) -0.0077(15)
C7 0.0676(18) 0.083(2) 0.070(2) -0.0028(17) 0.0016(15) -0.0188(16)
C8 0.129(3) 0.0470(17) 0.072(2) -0.0024(15) -0.011(2) -0.0122(18)

loop_
_atom_type_symbol
_atom_type_description
_atom_type_scat_dispersion_real
_atom_type_scat_dispersion_imag
_atom_type_scat_source
C C 0.0033 0.0016 'International Tables Vol C Tables 4.2.6.8 and 6.1.1.4'
H H 0.0000 0.0000 'International Tables Vol C Tables 4.2.6.8 and 6.1.1.4'
N N 0.0061 0.0033 'International Tables Vol C Tables 4.2.6.8 and 6.1.1.4'
F F 0.0171 0.0103 'International Tables Vol C Tables 4.2.6.8 and 6.1.1.4'
P P 0.1023 0.0942 'International Tables Vol C Tables 4.2.6.8 and 6.1.1.4'
Ag Ag -0.8971 1.1015 'International Tables Vol C Tables 4.2.6.8 and 6.1.1.4'

loop_
_geom_angle_atom_site_label_1
_geom_angle_atom_site_label_2
_geom_angle_atom_site_label_3
_geom_angle
_geom_angle_site_symmetry_1
_geom_angle_site_symmetry_3
N5 Ag1 N5 175.44(13) . 2_756
F1 P1 F1 88.5(2) . 2_756
F1 P1 F3 177.01(16) . .
F1 P1 F3 92.74(15) 2_756 .
F1 P1 F3 92.74(15) . 2_756
F1 P1 F3 177.01(16) 2_756 2_756
F3 P1 F3 86.2(2) . 2_756
F1 P1 F2 88.17(17) . 2_756
F1 P1 F2 92.02(17) 2_756 2_756
F3 P1 F2 89.07(17) . 2_756
F3 P1 F2 90.74(18) 2_756 2_756
F1 P1 F2 92.02(17) . .
F1 P1 F2 88.17(17) 2_756 .
F3 P1 F2 90.74(18) . .
F3 P1 F2 89.07(16) 2_756 .
F2 P1 F2 179.7(2) 2_756 .
C20 N3 N4 108.9(2) . .
C20 N3 C17 129.9(2) . .
N4 N3 C17 121.2(2) . .
C4 C2 C3 121.8(2) . .
C4 C2 C1 122.8(3) . .
C3 C2 C1 115.4(2) . .
C16 C17 C18 121.1(2) . .
C16 C17 N3 119.0(2) . .
C18 C17 N3 120.0(2) . .
C20 N5 C21 102.8(2) . .
C20 N5 Ag1 125.1(2) . .
C21 N5 Ag1 132.09(19) . .
C2 C4 C11 120.3(2) . .
C2 C4 C5 122.3(2) . .
C11 C4 C5 117.3(2) . .
C17 C16 C15 119.0(2) . .
C17 C16 H16 120.5 . .
C15 C16 H16 120.5 . .
C13 C12 C10 126.5(3) . .
C13 C12 H12 116.7 . .
C10 C12 H12 116.7 . .
C14 C19 C18 121.7(2) . .
C14 C19 H19 119.2 . .
C18 C19 H19 119.2 . .
C12 C13 C14 125.9(3) . .
C12 C13 H13 117.0 . .
C14 C13 H13 117.0 . .
C11 C10 C12 118.9(2) . .
C11 C10 C9 121.4(2) . .
C12 C10 C9 119.7(2) . .
C10 C11 C4 122.9(2) . .
C10 C11 H11 118.5 . .
C4 C11 H11 118.5 . .
C10 C9 C6 113.6(2) . .
C10 C9 H9A 108.8 . .
C6 C9 H9A 108.8 . .
C10 C9 H9B 108.8 . .
C6 C9 H9B 108.8 . .
H9A C9 H9B 107.7 . .
C21 N4 N3 103.0(2) . .
C17 C18 C19 119.1(2) . .
C17 C18 H18 120.5 . .
C19 C18 H18 120.5 . .
N2 C3 C2 177.8(3) . .
C9 C6 C7 110.0(2) . .
C9 C6 C8 108.7(2) . .
C7 C6 C8 109.7(3) . .
C9 C6 C5 109.2(2) . .
C7 C6 C5 110.2(2) . .
C8 C6 C5 108.9(2) . .
C16 C15 C14 121.6(2) . .
C16 C15 H15 119.2 . .
C14 C15 H15 119.2 . .
C19 C14 C15 117.6(2) . .
C19 C14 C13 120.2(2) . .
C15 C14 C13 122.2(2) . .
C4 C5 C6 112.3(2) . .
C4 C5 H5A 109.2 . .
C6 C5 H5A 109.2 . .
C4 C5 H5B 109.2 . .
C6 C5 H5B 109.2 . .
H5A C5 H5B 107.9 . .
N4 C21 N5 114.2(3) . .
N4 C21 H21 122.9 . .
N5 C21 H21 122.9 . .
N3 C20 N5 111.0(3) . .
N3 C20 H20 124.5 . .
N5 C20 H20 124.5 . .
N1 C1 C2 176.8(3) . .
C6 C7 H7A 109.5 . .
C6 C7 H7B 109.5 . .
H7A C7 H7B 109.5 . .
C6 C7 H7C 109.5 . .
H7A C7 H7C 109.5 . .
H7B C7 H7C 109.5 . .
C6 C8 H8A 109.5 . .
C6 C8 H8B 109.5 . .
H8A C8 H8B 109.5 . .
C6 C8 H8C 109.5 . .
H8A C8 H8C 109.5 . .
H8B C8 H8C 109.5 . .

loop_
_geom_bond_atom_site_label_1
_geom_bond_atom_site_label_2
_geom_bond_distance
_geom_bond_site_symmetry_2
Ag1 N5 2.114(2) .
Ag1 N5 2.114(2) 2_756
P1 F1 1.559(2) .
P1 F1 1.559(2) 2_756
P1 F3 1.559(2) .
P1 F3 1.559(2) 2_756
P1 F2 1.567(3) 2_756
P1 F2 1.567(3) .
N3 C20 1.316(3) .
N3 N4 1.361(3) .
N3 C17 1.436(3) .
C2 C4 1.363(4) .
C2 C3 1.438(4) .
C2 C1 1.444(4) .
C17 C16 1.378(3) .
C17 C18 1.376(4) .
N5 C20 1.316(4) .
N5 C21 1.349(4) .
C4 C11 1.440(4) .
C4 C5 1.505(4) .
C16 C15 1.379(4) .
C16 H16 0.9300 .
C12 C13 1.322(4) .
C12 C10 1.456(3) .
C12 H12 0.9300 .
C19 C14 1.384(4) .
C19 C18 1.381(4) .
C19 H19 0.9300 .
C13 C14 1.473(4) .
C13 H13 0.9300 .
C10 C11 1.347(4) .
C10 C9 1.501(4) .
C11 H11 0.9300 .
C9 C6 1.532(4) .
C9 H9A 0.9700 .
C9 H9B 0.9700 .
N4 C21 1.306(4) .
C18 H18 0.9300 .
C3 N2 1.135(4) .
C6 C7 1.531(4) .
C6 C8 1.533(4) .
C6 C5 1.539(4) .
C15 C14 1.394(4) .
C15 H15 0.9300 .
C5 H5A 0.9700 .
C5 H5B 0.9700 .
N1 C1 1.131(4) .
C21 H21 0.9300 .
C20 H20 0.9300 .
C7 H7A 0.9600 .
C7 H7B 0.9600 .
C7 H7C 0.9600 .
C8 H8A 0.9600 .
C8 H8B 0.9600 .
C8 H8C 0.9600 .

loop_
_geom_torsion_atom_site_label_1
_geom_torsion_atom_site_label_2
_geom_torsion_atom_site_label_3
_geom_torsion_atom_site_label_4
_geom_torsion
_geom_torsion_site_symmetry_1
C20 N3 C17 C16 171.1(3) .
N4 N3 C17 C16 -9.2(4) .
C20 N3 C17 C18 -7.0(4) .
N4 N3 C17 C18 172.7(2) .
N5 Ag1 N5 C20 8.4(2) 2_756
N5 Ag1 N5 C21 -172.8(3) 2_756
C3 C2 C4 C11 -5.9(4) .
C1 C2 C4 C11 172.6(2) .
C3 C2 C4 C5 176.8(2) .
C1 C2 C4 C5 -4.8(4) .
C18 C17 C16 C15 0.0(4) .
N3 C17 C16 C15 -178.1(2) .
C10 C12 C13 C14 -179.8(2) .
C13 C12 C10 C11 -178.2(3) .
C13 C12 C10 C9 0.9(4) .
C12 C10 C11 C4 173.3(2) .
C9 C10 C11 C4 -5.7(4) .
C2 C4 C11 C10 -179.5(2) .
C5 C4 C11 C10 -2.0(4) .
C11 C10 C9 C6 -18.3(4) .
C12 C10 C9 C6 162.7(2) .
C20 N3 N4 C21 -0.3(3) .
C17 N3 N4 C21 179.9(2) .
C16 C17 C18 C19 0.0(4) .
N3 C17 C18 C19 178.0(2) .
C14 C19 C18 C17 0.4(4) .
C4 C2 C3 N2 -75(8) .
C1 C2 C3 N2 107(8) .
C10 C9 C6 C7 -74.2(3) .
C10 C9 C6 C8 165.7(3) .
C10 C9 C6 C5 47.0(3) .
C17 C16 C15 C14 -0.4(4) .
C18 C19 C14 C15 -0.8(4) .
C18 C19 C14 C13 178.5(2) .
C16 C15 C14 C19 0.8(4) .
C16 C15 C14 C13 -178.5(2) .
C12 C13 C14 C19 -171.8(3) .
C12 C13 C14 C15 7.5(4) .
C2 C4 C5 C6 -149.7(2) .
C11 C4 C5 C6 32.9(3) .
C9 C6 C5 C4 -54.2(3) .
C7 C6 C5 C4 66.8(3) .
C8 C6 C5 C4 -172.8(2) .
N3 N4 C21 N5 0.2(4) .
C20 N5 C21 N4 0.0(4) .
Ag1 N5 C21 N4 -179.0(2) .
N4 N3 C20 N5 0.3(3) .
C17 N3 C20 N5 -180.0(2) .
C21 N5 C20 N3 -0.2(3) .
Ag1 N5 C20 N3 178.92(18) .
C4 C2 C1 N1 -138(7) .
C3 C2 C1 N1 40(7) .
